data_4066920
loop_
_publ_author_name
'Liu, Fu-Chen'
'Lin, Yu-Liang'
'Yang, Pei-Shan'
'Lee, Gene-Hsian'
'Peng, Shie-Ming'

_publ_section_title
;
 [3+2] Cycloadditions of Molybdenum(II) Azide Complexes with Nitriles and
 an Alkyne
;
_journal_issue 19
_journal_name_full Organometallics
_journal_page_first 4282
_journal_paper_doi 10.1021/om1007083
_journal_volume 29
_journal_year 2010
_chemical_formula_sum 'C11 H15 Mo N7 O2'
_chemical_formula_weight 373.24
_chemical_name_systematic
; 
 ? 
;
_space_group_IT_number 2
_symmetry_cell_setting triclinic
_symmetry_space_group_name_Hall '-P 1'
_symmetry_space_group_name_H-M 'P -1'
_atom_sites_solution_hydrogens geom
_atom_sites_solution_primary direct
_atom_sites_solution_secondary difmap
_audit_creation_method SHELXL-97
_cell_angle_alpha 94.424(1)
_cell_angle_beta 90.975(1)
_cell_angle_gamma 118.888(1)
_cell_formula_units_Z 4
_cell_length_a 10.6504(7)
_cell_length_b 10.7583(7)
_cell_length_c 14.8762(9)
_cell_measurement_reflns_used 5621
_cell_measurement_temperature 150(2)
_cell_measurement_theta_max 27.50
_cell_measurement_theta_min 2.46
_cell_volume 1485.09(16)
_computing_cell_refinement 'Bruker SAINT'
_computing_data_collection 'Bruker SMART'
_computing_data_reduction 'Bruker SAINT'
_computing_molecular_graphics 'Bruker SHELXTL'
_computing_publication_material 'Bruker SHELXTL'
_computing_structure_refinement 'SHELXL-97 (Sheldrick, 1997)'
_computing_structure_solution 'SHELXS-97 (Sheldrick, 1990)'
_diffrn_ambient_temperature 150(2)
_diffrn_measured_fraction_theta_full 0.997
_diffrn_measured_fraction_theta_max 0.997
_diffrn_measurement_device_type 'BRUKER SMART APEXCCD area detector'
_diffrn_measurement_method 'omega scans'
_diffrn_radiation_monochromator graphite
_diffrn_radiation_source 'fine-focus sealed tube'
_diffrn_radiation_type MoK\a
_diffrn_radiation_wavelength 0.71073
_diffrn_reflns_av_R_equivalents 0.0186
_diffrn_reflns_av_sigmaI/netI 0.0218
_diffrn_reflns_limit_h_max 13
_diffrn_reflns_limit_h_min -13
_diffrn_reflns_limit_k_max 13
_diffrn_reflns_limit_k_min -13
_diffrn_reflns_limit_l_max 19
_diffrn_reflns_limit_l_min -19
_diffrn_reflns_number 19210
_diffrn_reflns_theta_full 27.50
_diffrn_reflns_theta_max 27.50
_diffrn_reflns_theta_min 1.38
_exptl_absorpt_coefficient_mu 0.899
_exptl_absorpt_correction_T_max 0.9155
_exptl_absorpt_correction_T_min 0.7150
_exptl_absorpt_correction_type multi-scan
_exptl_crystal_colour yellow
_exptl_crystal_density_diffrn 1.669
_exptl_crystal_density_meas ?
_exptl_crystal_density_method 'not measured'
_exptl_crystal_description plate
_exptl_crystal_F_000 752
_exptl_crystal_size_max 0.40
_exptl_crystal_size_mid 0.35
_exptl_crystal_size_min 0.10
_refine_diff_density_max 0.607
_refine_diff_density_min -0.361
_refine_diff_density_rms 0.064
_refine_ls_extinction_method none
_refine_ls_goodness_of_fit_ref 1.119
_refine_ls_hydrogen_treatment constr
_refine_ls_matrix_type full
_refine_ls_number_parameters 379
_refine_ls_number_reflns 6790
_refine_ls_number_restraints 0
_refine_ls_restrained_S_all 1.119
_refine_ls_R_factor_all 0.0280
_refine_ls_R_factor_gt 0.0263
_refine_ls_shift/su_max 0.001
_refine_ls_shift/su_mean 0.000
_refine_ls_structure_factor_coef Fsqd
_refine_ls_weighting_details 'calc w=1/[\s^2^(Fo^2^)+(0.0220P)^2^+1.3726P] where P=(Fo^2^+2Fc^2^)/3'
_refine_ls_weighting_scheme calc
_refine_ls_wR_factor_gt 0.0617
_refine_ls_wR_factor_ref 0.0626
_reflns_number_gt 6512
_reflns_number_total 6790
_reflns_threshold_expression >2sigma(I)
_cod_data_source_file om1007083_si_002.cif
_cod_data_source_block ic13705
_cod_depositor_comments
;
The following automatic conversions were performed:

'_symmetry_cell_setting' value 'Triclinic' changed to 'triclinic'
according to /home/saulius/struct/CIF-dictionaries/cif_core.dic
dictionary named 'cif_core.dic' version 2.4.1 from 2010-06-29.

Automatic conversion script
Id: cif_fix_values 1715 2011-07-08 13:25:40Z adriana 

The following automatic conversions were performed:

'_exptl_crystal_density_meas' value 'not_measured' was changed to '?'
- the value is perceived as not measured.

Automatic conversion script
Id: cif_fix_values 3008 2015-01-20 13:52:24Z robertas 
;
_cod_original_sg_symbol_H-M P-1
_cod_database_code 4066920

loop_
_symmetry_equiv_pos_as_xyz
'x, y, z'
'-x, -y, -z'

loop_
_atom_site_label
_atom_site_type_symbol
_atom_site_fract_x
_atom_site_fract_y
_atom_site_fract_z
_atom_site_U_iso_or_equiv
_atom_site_adp_type
_atom_site_occupancy
_atom_site_symmetry_multiplicity
_atom_site_calc_flag
_atom_site_refinement_flags
Mo1 Mo 0.397733(17) 0.192897(17) 0.577292(11) 0.01862(5) Uani 1 1 d .
N1 N 0.26971(19) -0.14154(19) 0.59460(14) 0.0274(4) Uani 1 1 d .
N2 N 0.23709(18) -0.03850(18) 0.58159(12) 0.0215(3) Uani 1 1 d .
N3 N 0.09640(19) -0.0891(2) 0.58127(14) 0.0286(4) Uani 1 1 d .
N4 N 0.0341(2) -0.2262(2) 0.59470(14) 0.0305(4) Uani 1 1 d .
N5 N 0.42618(19) 0.10234(19) 0.44357(12) 0.0244(4) Uani 1 1 d .
H5A H 0.5226 0.1394 0.4351 0.029 Uiso 1 1 calc R
H5B H 0.3863 0.0050 0.4430 0.029 Uiso 1 1 calc R
N6 N 0.22314(19) 0.18582(19) 0.48283(12) 0.0234(4) Uani 1 1 d .
H6A H 0.1367 0.1437 0.5094 0.028 Uiso 1 1 calc R
H6B H 0.2446 0.2774 0.4737 0.028 Uiso 1 1 calc R
N7 N -0.0152(3) -0.7496(3) 0.6441(2) 0.0544(7) Uani 1 1 d .
C1 C 0.5566(2) 0.1870(2) 0.64011(16) 0.0279(5) Uani 1 1 d .
C2 C 0.5563(2) 0.3800(2) 0.55825(16) 0.0277(5) Uani 1 1 d .
C3 C 0.3666(3) 0.1840(3) 0.73121(15) 0.0310(5) Uani 1 1 d .
H3A H 0.3127 0.0883 0.7528 0.037 Uiso 1 1 calc R
H3B H 0.4490 0.2532 0.7724 0.037 Uiso 1 1 calc R
C4 C 0.2859(3) 0.2362(3) 0.68800(15) 0.0298(5) Uani 1 1 d .
H4 H 0.1787 0.1872 0.6877 0.036 Uiso 1 1 calc R
C5 C 0.3652(3) 0.3693(3) 0.65451(16) 0.0317(5) Uani 1 1 d .
H5C H 0.4477 0.4436 0.6935 0.038 Uiso 1 1 calc R
H5D H 0.3103 0.4060 0.6217 0.038 Uiso 1 1 calc R
C6 C 0.3570(3) 0.1361(3) 0.36899(16) 0.0318(5) Uani 1 1 d .
H6C H 0.3497 0.0772 0.3126 0.038 Uiso 1 1 calc R
H6D H 0.4151 0.2379 0.3585 0.038 Uiso 1 1 calc R
C7 C 0.2096(2) 0.1054(3) 0.39484(15) 0.0282(5) Uani 1 1 d .
H7A H 0.1642 0.1345 0.3483 0.034 Uiso 1 1 calc R
H7B H 0.1485 0.0019 0.3993 0.034 Uiso 1 1 calc R
C8 C 0.1422(2) -0.2555(2) 0.60265(15) 0.0253(4) Uani 1 1 d .
C9 C 0.1259(3) -0.3937(2) 0.61836(17) 0.0321(5) Uani 1 1 d .
H9 H 0.2099 -0.4019 0.6280 0.039 Uiso 1 1 calc R
C10 C -0.0013(3) -0.5093(3) 0.61986(17) 0.0349(5) Uani 1 1 d .
H10 H -0.0866 -0.5029 0.6118 0.042 Uiso 1 1 calc R
C11 C -0.0104(3) -0.6428(3) 0.63346(18) 0.0376(6) Uani 1 1 d .
O1 O 0.6542(2) 0.1894(2) 0.67742(14) 0.0458(5) Uani 1 1 d .
O2 O 0.65679(19) 0.48819(18) 0.55034(14) 0.0429(4) Uani 1 1 d .
Mo2 Mo 0.847194(18) 0.686716(18) -0.073767(12) 0.01988(5) Uani 1 1 d .
N8 N 0.7458(2) 0.9111(2) -0.00388(14) 0.0292(4) Uani 1 1 d .
N9 N 0.69905(19) 0.77203(18) -0.02735(12) 0.0236(4) Uani 1 1 d .
N10 N 0.56700(19) 0.6948(2) -0.00211(13) 0.0276(4) Uani 1 1 d .
N11 N 0.5244(2) 0.7809(2) 0.03956(14) 0.0311(4) Uani 1 1 d .
N12 N 0.96865(19) 0.82667(19) 0.05139(12) 0.0246(4) Uani 1 1 d .
H12A H 1.0641 0.8799 0.0403 0.030 Uiso 1 1 calc R
H12B H 0.9341 0.8886 0.0665 0.030 Uiso 1 1 calc R
N13 N 0.75130(19) 0.54608(19) 0.04048(12) 0.0235(4) Uani 1 1 d .
H13A H 0.6527 0.5015 0.0334 0.028 Uiso 1 1 calc R
H13B H 0.7784 0.4767 0.0378 0.028 Uiso 1 1 calc R
N14 N 0.5856(3) 1.2897(3) 0.20787(18) 0.0501(6) Uani 1 1 d .
C12 C 0.9660(2) 0.8381(2) -0.14881(15) 0.0265(4) Uani 1 1 d .
C13 C 0.9956(2) 0.6345(2) -0.09525(16) 0.0274(5) Uani 1 1 d .
C14 C 0.7279(3) 0.6572(3) -0.21131(16) 0.0338(5) Uani 1 1 d .
H14A H 0.6720 0.7082 -0.2161 0.041 Uiso 1 1 calc R
H14B H 0.7787 0.6553 -0.2661 0.041 Uiso 1 1 calc R
C15 C 0.6663(3) 0.5331(3) -0.16625(16) 0.0323(5) Uani 1 1 d .
H15 H 0.5648 0.4892 -0.1482 0.039 Uiso 1 1 calc R
C16 C 0.7495(3) 0.4656(2) -0.15770(17) 0.0343(5) Uani 1 1 d .
H16A H 0.8005 0.4581 -0.2111 0.041 Uiso 1 1 calc R
H16B H 0.7097 0.3804 -0.1236 0.041 Uiso 1 1 calc R
C17 C 0.9550(3) 0.7412(3) 0.12823(15) 0.0309(5) Uani 1 1 d .
H17A H 0.9872 0.8037 0.1857 0.037 Uiso 1 1 calc R
H17B H 1.0153 0.6947 0.1204 0.037 Uiso 1 1 calc R
C18 C 0.7990(3) 0.6299(2) 0.12986(15) 0.0298(5) Uani 1 1 d .
H18A H 0.7872 0.5663 0.1774 0.036 Uiso 1 1 calc R
H18B H 0.7400 0.6766 0.1434 0.036 Uiso 1 1 calc R
C19 C 0.6358(2) 0.9115(2) 0.03844(16) 0.0279(5) Uani 1 1 d .
C20 C 0.6439(3) 1.0421(3) 0.07943(18) 0.0334(5) Uani 1 1 d .
H20 H 0.7198 1.1298 0.0637 0.040 Uiso 1 1 calc R
C21 C 0.5532(3) 1.0483(3) 0.13726(18) 0.0364(5) Uani 1 1 d .
H21 H 0.4751 0.9624 0.1534 0.044 Uiso 1 1 calc R
C22 C 0.5714(3) 1.1829(3) 0.17572(19) 0.0389(6) Uani 1 1 d .
O3 O 1.0408(2) 0.92656(19) -0.19227(12) 0.0405(4) Uani 1 1 d .
O4 O 1.0863(2) 0.6065(2) -0.10875(14) 0.0424(4) Uani 1 1 d .

loop_
_atom_site_aniso_label
_atom_site_aniso_U_11
_atom_site_aniso_U_22
_atom_site_aniso_U_33
_atom_site_aniso_U_23
_atom_site_aniso_U_13
_atom_site_aniso_U_12
Mo1 0.01517(9) 0.01740(9) 0.02253(9) 0.00141(6) 0.00096(6) 0.00740(7)
N1 0.0202(9) 0.0219(9) 0.0388(11) 0.0050(8) 0.0031(8) 0.0090(7)
N2 0.0164(8) 0.0216(8) 0.0257(9) 0.0043(7) 0.0015(7) 0.0083(7)
N3 0.0172(8) 0.0245(9) 0.0423(11) 0.0088(8) 0.0034(8) 0.0079(7)
N4 0.0212(9) 0.0254(10) 0.0426(11) 0.0095(8) 0.0040(8) 0.0087(8)
N5 0.0197(8) 0.0240(9) 0.0290(9) 0.0023(7) 0.0043(7) 0.0101(7)
N6 0.0193(8) 0.0213(9) 0.0295(9) 0.0035(7) 0.0008(7) 0.0098(7)
N7 0.0530(15) 0.0324(13) 0.0716(18) 0.0069(12) -0.0108(13) 0.0161(11)
C1 0.0242(11) 0.0223(10) 0.0367(12) -0.0024(9) -0.0024(9) 0.0117(9)
C2 0.0254(11) 0.0252(11) 0.0320(12) 0.0055(9) -0.0002(9) 0.0117(9)
C3 0.0358(13) 0.0316(12) 0.0232(11) 0.0010(9) 0.0024(9) 0.0146(10)
C4 0.0294(11) 0.0354(12) 0.0266(11) -0.0044(9) 0.0059(9) 0.0183(10)
C5 0.0371(13) 0.0305(12) 0.0324(12) -0.0073(9) -0.0033(10) 0.0220(11)
C6 0.0326(12) 0.0402(13) 0.0235(11) 0.0059(9) 0.0054(9) 0.0178(11)
C7 0.0256(11) 0.0313(12) 0.0268(11) 0.0010(9) -0.0036(9) 0.0135(9)
C8 0.0210(10) 0.0235(10) 0.0288(11) 0.0036(8) 0.0022(8) 0.0087(8)
C9 0.0265(11) 0.0246(11) 0.0430(14) 0.0051(10) 0.0005(10) 0.0104(9)
C10 0.0344(13) 0.0291(12) 0.0405(14) 0.0071(10) 0.0010(10) 0.0146(10)
C11 0.0343(13) 0.0282(12) 0.0436(14) 0.0041(10) -0.0036(11) 0.0101(10)
O1 0.0367(10) 0.0467(11) 0.0587(12) -0.0146(9) -0.0202(9) 0.0273(9)
O2 0.0308(9) 0.0257(9) 0.0570(12) 0.0103(8) -0.0009(8) 0.0011(8)
Mo2 0.01712(9) 0.01827(9) 0.02188(9) 0.00050(7) 0.00120(6) 0.00694(7)
N8 0.0250(9) 0.0221(9) 0.0390(11) 0.0005(8) 0.0023(8) 0.0106(8)
N9 0.0202(8) 0.0198(8) 0.0288(9) 0.0034(7) 0.0010(7) 0.0080(7)
N10 0.0214(9) 0.0256(9) 0.0346(10) 0.0028(8) 0.0043(8) 0.0105(8)
N11 0.0265(10) 0.0304(10) 0.0369(11) 0.0029(8) 0.0050(8) 0.0141(8)
N12 0.0204(9) 0.0212(9) 0.0275(9) -0.0004(7) 0.0003(7) 0.0068(7)
N13 0.0208(8) 0.0214(9) 0.0279(9) 0.0025(7) 0.0027(7) 0.0100(7)
N14 0.0520(15) 0.0423(14) 0.0604(16) 0.0056(12) 0.0222(12) 0.0256(12)
C12 0.0262(11) 0.0232(10) 0.0279(11) -0.0001(9) 0.0011(9) 0.0106(9)
C13 0.0246(11) 0.0233(10) 0.0322(12) 0.0039(9) 0.0033(9) 0.0098(9)
C14 0.0349(13) 0.0397(13) 0.0255(11) -0.0032(10) -0.0065(9) 0.0183(11)
C15 0.0240(11) 0.0308(12) 0.0298(12) -0.0072(9) -0.0044(9) 0.0051(9)
C16 0.0355(13) 0.0242(11) 0.0332(12) -0.0062(9) 0.0032(10) 0.0079(10)
C17 0.0326(12) 0.0307(12) 0.0250(11) -0.0007(9) -0.0040(9) 0.0125(10)
C18 0.0343(12) 0.0286(11) 0.0242(11) 0.0032(9) 0.0045(9) 0.0134(10)
C19 0.0262(11) 0.0270(11) 0.0320(12) 0.0015(9) 0.0011(9) 0.0144(9)
C20 0.0293(12) 0.0265(11) 0.0436(14) 0.0014(10) 0.0033(10) 0.0131(10)
C21 0.0377(13) 0.0323(13) 0.0415(14) 0.0039(11) 0.0064(11) 0.0186(11)
C22 0.0401(14) 0.0386(14) 0.0431(15) 0.0071(11) 0.0134(11) 0.0224(12)
O3 0.0437(10) 0.0317(9) 0.0345(9) 0.0086(7) 0.0107(8) 0.0080(8)
O4 0.0349(10) 0.0411(10) 0.0604(12) 0.0064(9) 0.0102(9) 0.0253(9)

loop_
_atom_type_symbol
_atom_type_description
_atom_type_scat_dispersion_real
_atom_type_scat_dispersion_imag
_atom_type_scat_source
C C 0.0033 0.0016 'International Tables Vol C Tables 4.2.6.8 and 6.1.1.4'
H H 0.0000 0.0000 'International Tables Vol C Tables 4.2.6.8 and 6.1.1.4'
N N 0.0061 0.0033 'International Tables Vol C Tables 4.2.6.8 and 6.1.1.4'
O O 0.0106 0.0060 'International Tables Vol C Tables 4.2.6.8 and 6.1.1.4'
Mo Mo -1.6832 0.6857 'International Tables Vol C Tables 4.2.6.8 and 6.1.1.4'

loop_
_geom_angle_atom_site_label_1
_geom_angle_atom_site_label_2
_geom_angle_atom_site_label_3
_geom_angle
C1 Mo1 C2 79.30(9)
C1 Mo1 C4 103.17(9)
C2 Mo1 C4 104.33(9)
C1 Mo1 N5 94.82(8)
C2 Mo1 N5 90.51(8)
C4 Mo1 N5 158.42(8)
C1 Mo1 N2 96.42(8)
C2 Mo1 N2 168.95(8)
C4 Mo1 N2 86.52(8)
N5 Mo1 N2 79.64(7)
C1 Mo1 N6 170.39(8)
C2 Mo1 N6 100.07(8)
C4 Mo1 N6 86.31(8)
N5 Mo1 N6 75.59(7)
N2 Mo1 N6 82.44(6)
C1 Mo1 C5 107.46(9)
C2 Mo1 C5 70.23(9)
C4 Mo1 C5 36.12(9)
N5 Mo1 C5 146.57(8)
N2 Mo1 C5 120.82(8)
N6 Mo1 C5 81.08(8)
C1 Mo1 C3 69.16(9)
C2 Mo1 C3 108.36(9)
C4 Mo1 C3 36.04(9)
N5 Mo1 C3 151.62(8)
N2 Mo1 C3 79.15(8)
N6 Mo1 C3 119.72(8)
C5 Mo1 C3 61.72(9)
C8 N1 N2 103.66(17)
N3 N2 N1 110.39(17)
N3 N2 Mo1 124.15(14)
N1 N2 Mo1 125.09(13)
N2 N3 N4 108.80(17)
N3 N4 C8 105.02(18)
C6 N5 Mo1 110.89(13)
C7 N6 Mo1 111.70(13)
O1 C1 Mo1 177.2(2)
O2 C2 Mo1 175.0(2)
C4 C3 Mo1 67.17(12)
C3 C4 C5 115.8(2)
C3 C4 Mo1 76.79(13)
C5 C4 Mo1 76.43(13)
C4 C5 Mo1 67.45(12)
N5 C6 C7 108.41(18)
N6 C7 C6 108.72(18)
N1 C8 N4 112.13(19)
N1 C8 C9 122.9(2)
N4 C8 C9 125.0(2)
C10 C9 C8 122.8(2)
C9 C10 C11 120.2(2)
N7 C11 C10 178.8(3)
C13 Mo2 C12 81.35(9)
C13 Mo2 C15 103.74(9)
C12 Mo2 C15 104.05(9)
C13 Mo2 N12 91.58(8)
C12 Mo2 N12 90.62(8)
C15 Mo2 N12 160.08(8)
C13 Mo2 N9 169.95(8)
C12 Mo2 N9 98.35(8)
C15 Mo2 N9 86.11(8)
N12 Mo2 N9 78.37(7)
C13 Mo2 N13 95.78(8)
C12 Mo2 N13 165.87(8)
C15 Mo2 N13 90.07(8)
N12 Mo2 N13 75.59(6)
N9 Mo2 N13 82.06(6)
C13 Mo2 C14 107.24(9)
C12 Mo2 C14 69.24(9)
C15 Mo2 C14 36.21(9)
N12 Mo2 C14 149.29(8)
N9 Mo2 C14 81.84(8)
N13 Mo2 C14 124.57(8)
C13 Mo2 C16 70.04(9)
C12 Mo2 C16 110.10(9)
C15 Mo2 C16 35.94(9)
N12 Mo2 C16 149.00(8)
N9 Mo2 C16 119.06(8)
N13 Mo2 C16 81.52(8)
C14 Mo2 C16 61.71(9)
C19 N8 N9 103.44(18)
N10 N9 N8 110.16(17)
N10 N9 Mo2 125.72(14)
N8 N9 Mo2 122.76(13)
N9 N10 N11 109.22(18)
N10 N11 C19 104.72(18)
C17 N12 Mo2 111.40(13)
C18 N13 Mo2 111.56(13)
O3 C12 Mo2 177.3(2)
O4 C13 Mo2 178.4(2)
C15 C14 Mo2 67.53(13)
C16 C15 C14 115.9(2)
C16 C15 Mo2 77.12(14)
C14 C15 Mo2 76.26(13)
C15 C16 Mo2 66.93(13)
N12 C17 C18 107.86(18)
N13 C18 C17 108.67(18)
N11 C19 N8 112.4(2)
N11 C19 C20 125.6(2)
N8 C19 C20 121.9(2)
C21 C20 C19 124.9(2)
C20 C21 C22 121.0(2)
N14 C22 C21 178.9(3)

loop_
_geom_bond_atom_site_label_1
_geom_bond_atom_site_label_2
_geom_bond_distance
Mo1 C1 1.949(2)
Mo1 C2 1.950(2)
Mo1 C4 2.198(2)
Mo1 N5 2.2371(18)
Mo1 N2 2.2454(17)
Mo1 N6 2.2794(17)
Mo1 C5 2.314(2)
Mo1 C3 2.322(2)
N1 C8 1.335(3)
N1 N2 1.338(2)
N2 N3 1.324(2)
N3 N4 1.327(3)
N4 C8 1.338(3)
N5 C6 1.483(3)
N6 C7 1.477(3)
N7 C11 1.149(3)
C1 O1 1.158(3)
C2 O2 1.156(3)
C3 C4 1.403(3)
C4 C5 1.403(3)
C6 C7 1.503(3)
C8 C9 1.449(3)
C9 C10 1.326(3)
C10 C11 1.422(3)
Mo2 C13 1.939(2)
Mo2 C12 1.959(2)
Mo2 C15 2.195(2)
Mo2 N12 2.2384(18)
Mo2 N9 2.2688(18)
Mo2 N13 2.2768(18)
Mo2 C14 2.307(2)
Mo2 C16 2.326(2)
N8 C19 1.341(3)
N8 N9 1.342(2)
N9 N10 1.321(2)
N10 N11 1.332(3)
N11 C19 1.333(3)
N12 C17 1.487(3)
N13 C18 1.479(3)
N14 C22 1.148(3)
C12 O3 1.157(3)
C13 O4 1.159(3)
C14 C15 1.403(4)
C15 C16 1.400(4)
C17 C18 1.509(3)
C19 C20 1.450(3)
C20 C21 1.326(4)
C21 C22 1.434(4)
